data_2209814
loop_
_publ_author_name
'Xiao-Lan Lu'
'Wen-Zhao Bi'
'Yu-Qing Shang'
'Liang-Zhong Xu'
'Guan-Ping Yu'

_publ_section_title
4-(2-Nitrobenzylideneamino)-3-(1<i>H</i>-1,2,4-triazol-1-ylmethyl)-1<i>H</i>-1,2,4-triazole-5(4<i>H</i>)-thione
_journal_coeditor_code CV2064
_journal_issue 8
_journal_name_full 'Acta Crystallographica Section E'
_journal_page_first o3189
_journal_page_last o3190
_journal_paper_doi 10.1107/S1600536806022082
_journal_volume 62
_journal_year 2006
_chemical_formula_iupac 'C12 H10 N8 O2 S'
_chemical_formula_moiety 'C12 H10 N8 O2 S'
_chemical_formula_sum 'C12 H10 N8 O2 S'
_chemical_formula_weight 330.34
_chemical_name_systematic
;4-(2-Nitrobenzylideneamino)-3-(1H-1,2,4-triazol-1-ylmethyl)-1H-1,2,4-triazole-
5(4H)-thione
;
_space_group_IT_number 14
_symmetry_cell_setting monoclinic
_symmetry_space_group_name_Hall '-P 2yn'
_symmetry_space_group_name_H-M 'P 1 21/n 1'
_atom_sites_solution_hydrogens geom
_atom_sites_solution_primary direct
_atom_sites_solution_secondary difmap
_audit_creation_method SHELXL-97
_cell_angle_alpha 90.00
_cell_angle_beta 105.345(3)
_cell_angle_gamma 90.00
_cell_formula_units_Z 4
_cell_length_a 11.421(2)
_cell_length_b 8.1070(14)
_cell_length_c 16.446(3)
_cell_measurement_reflns_used 1979
_cell_measurement_temperature 294(2)
_cell_measurement_theta_max 25.89
_cell_measurement_theta_min 2.52
_cell_volume 1468.5(5)
_computing_cell_refinement 'SAINT (Bruker, 1999)'
_computing_data_collection 'SMART (Bruker, 1998)'
_computing_data_reduction SAINT
_computing_molecular_graphics 'SHELXTL (Bruker, 1999)'
_computing_publication_material SHELXTL
_computing_structure_refinement 'SHELXL97 (Sheldrick, 1997)'
_computing_structure_solution 'SHELXS97 (Sheldrick, 1997)'
_diffrn_ambient_temperature 294(2)
_diffrn_measured_fraction_theta_full 0.995
_diffrn_measured_fraction_theta_max 0.995
_diffrn_measurement_device_type 'Bruker SMART CCD area-detector'
_diffrn_measurement_method '\f and \w'
_diffrn_radiation_monochromator graphite
_diffrn_radiation_source 'fine-focus sealed tube'
_diffrn_radiation_type MoK\a
_diffrn_radiation_wavelength 0.71073
_diffrn_reflns_av_R_equivalents 0.0377
_diffrn_reflns_av_sigmaI/netI 0.0489
_diffrn_reflns_limit_h_max 13
_diffrn_reflns_limit_h_min -14
_diffrn_reflns_limit_k_max 4
_diffrn_reflns_limit_k_min -10
_diffrn_reflns_limit_l_max 20
_diffrn_reflns_limit_l_min -20
_diffrn_reflns_number 8026
_diffrn_reflns_theta_full 26.39
_diffrn_reflns_theta_max 26.39
_diffrn_reflns_theta_min 1.95
_diffrn_standards_decay_% 0
_diffrn_standards_number 0
_exptl_absorpt_coefficient_mu 0.245
_exptl_absorpt_correction_T_max 0.985
_exptl_absorpt_correction_T_min 0.950
_exptl_absorpt_correction_type multi-scan
_exptl_absorpt_process_details '(SADABS; Sheldrick, 1996)'
_exptl_crystal_colour yellow
_exptl_crystal_density_diffrn 1.494
_exptl_crystal_density_method 'not measured'
_exptl_crystal_description block
_exptl_crystal_F_000 680
_exptl_crystal_size_max 0.18
_exptl_crystal_size_mid 0.10
_exptl_crystal_size_min 0.06
_refine_diff_density_max 0.260
_refine_diff_density_min -0.241
_refine_ls_extinction_method none
_refine_ls_goodness_of_fit_ref 1.030
_refine_ls_hydrogen_treatment mixed
_refine_ls_matrix_type full
_refine_ls_number_parameters 212
_refine_ls_number_reflns 2991
_refine_ls_number_restraints 0
_refine_ls_restrained_S_all 1.030
_refine_ls_R_factor_all 0.0895
_refine_ls_R_factor_gt 0.0428
_refine_ls_shift/su_max 0.000
_refine_ls_shift/su_mean 0.000
_refine_ls_structure_factor_coef Fsqd
_refine_ls_weighting_details 'calc w = 1/[\s^2^(Fo^2^)+(0.0393P)^2^+0.548P] where P = (Fo^2^+2Fc^2^)/3'
_refine_ls_weighting_scheme calc
_refine_ls_wR_factor_gt 0.0904
_refine_ls_wR_factor_ref 0.1117
_reflns_number_gt 1894
_reflns_number_total 2991
_reflns_threshold_expression I>2\s(I)
_cod_data_source_file cv2064.cif
_cod_data_source_block I
_cod_depositor_comments
;
The following automatic conversions were performed:
'_symmetry_cell_setting' value 'Monoclinic' changed to 'monoclinic'
according to '/home/saulius/struct/CIF-dictionaries/cif_core.dic'
dictionary named 'cif_core.dic' version 2.4.1 from 2010-06-29.

Automatic conversion script
Id: cif_fix_enum 1527 2010-12-29 10:47:43Z saulius 

The following automatic conversions were performed:

'_symmetry_cell_setting' value 'Monoclinic' changed to 'monoclinic'
according to /home/saulius/struct/CIF-dictionaries/cif_core.dic
dictionary named 'cif_core.dic' version 2.4.1 from 2010-06-29.

Automatic conversion script
Id: cif_fix_values 1715 2011-07-08 13:25:40Z adriana 
;
_cod_original_sg_symbol_H-M 'P 21/n'
_cod_database_code 2209814
_cod_database_fobs_code 2209814

loop_
_symmetry_equiv_pos_as_xyz
'x, y, z'
'-x+1/2, y+1/2, -z+1/2'
'-x, -y, -z'
'x-1/2, -y-1/2, z-1/2'

loop_
_atom_site_type_symbol
_atom_site_label
_atom_site_fract_x
_atom_site_fract_y
_atom_site_fract_z
_atom_site_U_iso_or_equiv
_atom_site_adp_type
_atom_site_calc_flag
_atom_site_refinement_flags
_atom_site_occupancy
S S1 0.59893(6) 0.69127(10) 0.62340(4) 0.0568(2) Uani d . 1
O O1 0.7180(2) 0.6319(3) 0.45292(16) 0.0877(8) Uani d . 1
O O2 0.7361(2) 0.4553(3) 0.35946(18) 0.1013(9) Uani d . 1
N N1 0.6874(2) 0.5739(3) 0.3820(2) 0.0661(7) Uani d . 1
N N2 0.40527(17) 0.8406(2) 0.44138(11) 0.0400(5) Uani d . 1
N N3 0.39256(16) 0.8451(2) 0.52331(11) 0.0335(5) Uani d . 1
N N4 0.41264(18) 0.8584(3) 0.65536(12) 0.0412(5) Uani d . 1
H H4A 0.438(2) 0.842(3) 0.7099(17) 0.056(8) Uiso d . 1
N N5 0.30740(17) 0.9419(2) 0.61942(11) 0.0404(5) Uani d . 1
N N6 0.11614(16) 0.8818(3) 0.42617(11) 0.0375(5) Uani d . 1
N N7 0.05211(19) 0.7839(3) 0.46600(13) 0.0536(6) Uani d . 1
N N8 0.0092(2) 0.7219(3) 0.32815(13) 0.0553(6) Uani d . 1
C C1 0.4790(2) 0.7390(3) 0.42440(15) 0.0425(6) Uani d . 1
H H1 0.5218 0.6659 0.4651 0.051 Uiso calc R 1
C C2 0.4954(2) 0.7389(3) 0.33855(15) 0.0416(6) Uani d . 1
C C3 0.4123(2) 0.8181(4) 0.27341(15) 0.0526(7) Uani d . 1
H H3 0.3455 0.8698 0.2845 0.063 Uiso calc R 1
C C4 0.4263(3) 0.8221(4) 0.19243(17) 0.0651(9) Uani d . 1
H H4 0.3697 0.8766 0.1498 0.078 Uiso calc R 1
C C5 0.5252(3) 0.7444(4) 0.1750(2) 0.0729(10) Uani d . 1
H H5 0.5356 0.7484 0.1208 0.087 Uiso calc R 1
C C6 0.6067(3) 0.6626(4) 0.2370(2) 0.0687(9) Uani d . 1
H H6 0.6720 0.6086 0.2249 0.082 Uiso calc R 1
C C7 0.5927(2) 0.6597(3) 0.31775(18) 0.0513(7) Uani d . 1
C C8 0.4685(2) 0.7967(3) 0.60077(14) 0.0370(6) Uani d . 1
C C9 0.29860(19) 0.9337(3) 0.53949(13) 0.0333(5) Uani d . 1
C C10 0.1982(2) 1.0076(3) 0.47272(14) 0.0394(6) Uani d . 1
H H10A 0.1530 1.0837 0.4984 0.047 Uiso calc R 1
H H10B 0.2321 1.0696 0.4339 0.047 Uiso calc R 1
C C11 0.0892(2) 0.8421(3) 0.34524(15) 0.0489(7) Uani d . 1
H H11 0.1225 0.8925 0.3057 0.059 Uiso calc R 1
C C12 -0.0098(2) 0.6914(4) 0.40393(16) 0.0559(7) Uani d . 1
H H12 -0.0633 0.6102 0.4119 0.067 Uiso calc R 1

loop_
_atom_site_aniso_label
_atom_site_aniso_U_11
_atom_site_aniso_U_22
_atom_site_aniso_U_33
_atom_site_aniso_U_12
_atom_site_aniso_U_13
_atom_site_aniso_U_23
S1 0.0446(4) 0.0770(6) 0.0449(4) 0.0168(4) 0.0050(3) 0.0145(4)
O1 0.0668(15) 0.115(2) 0.0797(17) 0.0251(14) 0.0167(13) -0.0072(15)
O2 0.0695(15) 0.0721(17) 0.167(3) 0.0103(13) 0.0388(16) -0.0375(17)
N1 0.0440(14) 0.0640(18) 0.097(2) -0.0020(13) 0.0308(15) -0.0169(16)
N2 0.0445(11) 0.0504(14) 0.0263(10) 0.0030(10) 0.0114(9) 0.0014(9)
N3 0.0335(10) 0.0415(12) 0.0245(9) 0.0016(8) 0.0059(8) 0.0008(8)
N4 0.0414(11) 0.0583(14) 0.0204(10) 0.0004(10) 0.0022(9) 0.0040(10)
N5 0.0404(11) 0.0526(14) 0.0264(10) -0.0002(10) 0.0054(8) -0.0028(9)
N6 0.0344(10) 0.0521(13) 0.0238(10) 0.0053(9) 0.0037(8) -0.0022(9)
N7 0.0491(13) 0.0778(17) 0.0344(12) -0.0106(12) 0.0121(10) -0.0089(11)
N8 0.0537(14) 0.0737(17) 0.0339(12) -0.0055(12) 0.0036(10) -0.0126(11)
C1 0.0418(14) 0.0500(16) 0.0360(14) 0.0026(12) 0.0107(11) -0.0004(11)
C2 0.0413(13) 0.0475(16) 0.0399(14) -0.0107(11) 0.0178(11) -0.0097(12)
C3 0.0525(16) 0.068(2) 0.0392(15) -0.0100(14) 0.0160(12) -0.0050(14)
C4 0.075(2) 0.083(2) 0.0381(16) -0.0315(18) 0.0156(15) -0.0065(15)
C5 0.088(2) 0.095(3) 0.0501(19) -0.047(2) 0.0439(19) -0.0278(18)
C6 0.066(2) 0.081(2) 0.074(2) -0.0292(18) 0.0446(18) -0.0351(19)
C7 0.0457(15) 0.0532(18) 0.0616(18) -0.0143(13) 0.0259(13) -0.0182(14)
C8 0.0363(12) 0.0431(15) 0.0287(12) -0.0052(11) 0.0037(10) 0.0047(11)
C9 0.0343(12) 0.0383(14) 0.0263(12) -0.0023(10) 0.0062(9) -0.0043(10)
C10 0.0405(13) 0.0446(15) 0.0309(13) 0.0069(11) 0.0057(10) -0.0037(11)
C11 0.0533(16) 0.0658(19) 0.0255(12) 0.0045(14) 0.0069(11) -0.0030(12)
C12 0.0470(15) 0.075(2) 0.0448(16) -0.0132(14) 0.0114(13) -0.0128(15)

loop_
_atom_type_symbol
_atom_type_description
_atom_type_scat_dispersion_real
_atom_type_scat_dispersion_imag
_atom_type_scat_source
C C 0.0033 0.0016 'International Tables Vol C Tables 4.2.6.8 and 6.1.1.4'
H H 0.0000 0.0000 'International Tables Vol C Tables 4.2.6.8 and 6.1.1.4'
N N 0.0061 0.0033 'International Tables Vol C Tables 4.2.6.8 and 6.1.1.4'
O O 0.0106 0.0060 'International Tables Vol C Tables 4.2.6.8 and 6.1.1.4'
S S 0.1246 0.1234 'International Tables Vol C Tables 4.2.6.8 and 6.1.1.4'

loop_
_geom_angle_atom_site_label_1
_geom_angle_atom_site_label_2
_geom_angle_atom_site_label_3
_geom_angle
O2 N1 O1 123.9(3)
O2 N1 C7 117.6(3)
O1 N1 C7 118.3(2)
C1 N2 N3 118.5(2)
C9 N3 N2 119.14(17)
C9 N3 C8 107.40(18)
N2 N3 C8 132.64(19)
C8 N4 N5 114.70(18)
C8 N4 H4A 123.3(17)
N5 N4 H4A 121.9(17)
C9 N5 N4 103.68(18)
C11 N6 N7 109.3(2)
C11 N6 C10 130.1(2)
N7 N6 C10 120.58(18)
C12 N7 N6 101.9(2)
C11 N8 C12 102.3(2)
N2 C1 C2 118.3(2)
N2 C1 H1 120.8
C2 C1 H1 120.8
C3 C2 C7 116.6(2)
C3 C2 C1 120.3(2)
C7 C2 C1 123.0(2)
C4 C3 C2 121.7(3)
C4 C3 H3 119.2
C2 C3 H3 119.2
C3 C4 C5 119.7(3)
C3 C4 H4 120.1
C5 C4 H4 120.1
C6 C5 C4 120.1(3)
C6 C5 H5 120.0
C4 C5 H5 120.0
C5 C6 C7 120.0(3)
C5 C6 H6 120.0
C7 C6 H6 120.0
C6 C7 C2 121.9(3)
C6 C7 N1 116.7(3)
C2 C7 N1 121.4(2)
N4 C8 N3 102.6(2)
N4 C8 S1 126.92(17)
N3 C8 S1 130.51(18)
N5 C9 N3 111.64(19)
N5 C9 C10 124.5(2)
N3 C9 C10 123.80(19)
N6 C10 C9 111.64(19)
N6 C10 H10A 109.3
C9 C10 H10A 109.3
N6 C10 H10B 109.3
C9 C10 H10B 109.3
H10A C10 H10B 108.0
N8 C11 N6 111.0(2)
N8 C11 H11 124.5
N6 C11 H11 124.5
N7 C12 N8 115.5(3)
N7 C12 H12 122.3
N8 C12 H12 122.3

loop_
_geom_bond_atom_site_label_1
_geom_bond_atom_site_label_2
_geom_bond_distance
S1 C8 1.672(2)
O1 N1 1.220(3)
O2 N1 1.216(3)
N1 C7 1.472(4)
N2 C1 1.261(3)
N2 N3 1.393(2)
N3 C9 1.375(3)
N3 C8 1.394(3)
N4 C8 1.329(3)
N4 N5 1.370(3)
N4 H4A 0.88(3)
N5 C9 1.293(3)
N6 C11 1.324(3)
N6 N7 1.359(3)
N6 C10 1.458(3)
N7 C12 1.312(3)
N8 C11 1.314(3)
N8 C12 1.344(3)
C1 C2 1.473(3)
C1 H1 0.9300
C2 C3 1.387(4)
C2 C7 1.402(3)
C3 C4 1.383(3)
C3 H3 0.9300
C4 C5 1.387(5)
C4 H4 0.9300
C5 C6 1.357(5)
C5 H5 0.9300
C6 C7 1.380(4)
C6 H6 0.9300
C9 C10 1.487(3)
C10 H10A 0.9700
C10 H10B 0.9700
C11 H11 0.9300
C12 H12 0.9300

loop_
_geom_hbond_atom_site_label_D
_geom_hbond_atom_site_label_H
_geom_hbond_atom_site_label_A
_geom_hbond_site_symmetry_A
_geom_hbond_distance_DH
_geom_hbond_distance_HA
_geom_hbond_distance_DA
_geom_hbond_angle_DHA
N4 H4A N8 4_676 0.88(3) 1.97(3) 2.838(3) 171(2)

loop_
_geom_torsion_atom_site_label_1
_geom_torsion_atom_site_label_2
_geom_torsion_atom_site_label_3
_geom_torsion_atom_site_label_4
_geom_torsion
C1 N2 N3 C9 -168.9(2)
C1 N2 N3 C8 22.9(4)
C8 N4 N5 C9 -0.9(3)
C11 N6 N7 C12 -0.2(3)
C10 N6 N7 C12 179.4(2)
N3 N2 C1 C2 -177.79(19)
N2 C1 C2 C3 -15.5(4)
N2 C1 C2 C7 165.2(2)
C7 C2 C3 C4 -1.5(4)
C1 C2 C3 C4 179.1(2)
C2 C3 C4 C5 0.4(4)
C3 C4 C5 C6 1.1(4)
C4 C5 C6 C7 -1.4(4)
C5 C6 C7 C2 0.2(4)
C5 C6 C7 N1 -177.7(3)
C3 C2 C7 C6 1.2(4)
C1 C2 C7 C6 -179.4(2)
C3 C2 C7 N1 179.0(2)
C1 C2 C7 N1 -1.6(4)
O2 N1 C7 C6 -32.7(4)
O1 N1 C7 C6 142.5(3)
O2 N1 C7 C2 149.3(3)
O1 N1 C7 C2 -35.4(4)
N5 N4 C8 N3 0.1(3)
N5 N4 C8 S1 179.03(17)
C9 N3 C8 N4 0.8(2)
N2 N3 C8 N4 170.0(2)
C9 N3 C8 S1 -178.13(19)
N2 N3 C8 S1 -8.9(4)
N4 N5 C9 N3 1.4(2)
N4 N5 C9 C10 -179.8(2)
N2 N3 C9 N5 -172.38(19)
C8 N3 C9 N5 -1.5(3)
N2 N3 C9 C10 8.8(3)
C8 N3 C9 C10 179.7(2)
C11 N6 C10 C9 -118.1(3)
N7 N6 C10 C9 62.4(3)
N5 C9 C10 N6 -107.2(3)
N3 C9 C10 N6 71.4(3)
C12 N8 C11 N6 -0.3(3)
N7 N6 C11 N8 0.3(3)
C10 N6 C11 N8 -179.2(2)
N6 N7 C12 N8 0.0(3)
C11 N8 C12 N7 0.2(3)

loop_
_cod_related_entry_id
_cod_related_entry_database
_cod_related_entry_code
1 ChemSpider 21179008
